data_7133040
loop_
_publ_author_name
'Suryawanshi, Sharad M.'
'Sahoo, Suman'
'Shaligram, Parth S.'
'Manna, Narugopal'
'Samanta, Ramesh C.'

_publ_section_title
;
 Electrochemically enabled (3+2) cycloaddition of unbiased alkenes and
 <i>&#x3b2;</i>-dicarbonyls.
;
_journal_issue 45
_journal_name_full 'Chemical communications (Cambridge, England)'
_journal_page_first 5836
_journal_page_last 5839
_journal_paper_doi 10.1039/d4cc01263a
_journal_volume 60
_journal_year 2024
_chemical_formula_moiety 'C19 H24 O2 S'
_chemical_formula_sum 'C19 H24 O2 S'
_chemical_formula_weight 316.44
_space_group_crystal_system monoclinic
_space_group_IT_number 14
_space_group_name_Hall '-P 2yn'
_space_group_name_H-M_alt 'P 1 21/n 1'
_atom_sites_solution_hydrogens geom
_atom_sites_solution_primary direct
_atom_sites_solution_secondary 'difference Fourier'
_audit_creation_method SHELXL-2018/3
_audit_update_record
;
2023-11-18 deposited with the CCDC.	2024-05-08 downloaded from the CCDC.
;
_cell_angle_alpha 90
_cell_angle_beta 92.458(3)
_cell_angle_gamma 90
_cell_formula_units_Z 4
_cell_length_a 11.5620(8)
_cell_length_b 5.6279(4)
_cell_length_c 26.4527(18)
_cell_measurement_reflns_used 6564
_cell_measurement_temperature 100(2)
_cell_measurement_theta_max 28.55
_cell_measurement_theta_min 2.85
_cell_volume 1719.7(2)
_computing_cell_refinement 'SAINT (Bruker, 2016)'
_computing_data_collection 'APEX3 (Bruker, 2016)'
_computing_data_reduction 'SAINT (Bruker, 2016)'
_computing_molecular_graphics 'Bruker SHELXTL'
_computing_publication_material 'Bruker SHELXTL'
_computing_structure_refinement 'SHELXL-2018/3 (Sheldrick, 2018)'
_computing_structure_solution 'SHELXT 2018/2 (Sheldrick, 2018)'
_diffrn_ambient_temperature 100(2)
_diffrn_detector 'Photon II CPAD Area Detector'
_diffrn_measured_fraction_theta_full 0.999
_diffrn_measured_fraction_theta_max 0.999
_diffrn_measurement_device '\k-geometry diffractometer'
_diffrn_measurement_device_type 'Bruker D8 VENTURE Kappa Duo PHOTON II CPAD'
_diffrn_measurement_method '\f and \w scans'
_diffrn_radiation_monochromator 'multilayer mirrors'
_diffrn_radiation_type MoK\a
_diffrn_radiation_wavelength 0.71073
_diffrn_reflns_av_R_equivalents 0.0663
_diffrn_reflns_av_unetI/netI 0.0374
_diffrn_reflns_Laue_measured_fraction_full 0.999
_diffrn_reflns_Laue_measured_fraction_max 0.999
_diffrn_reflns_limit_h_max 14
_diffrn_reflns_limit_h_min -14
_diffrn_reflns_limit_k_max 6
_diffrn_reflns_limit_k_min -6
_diffrn_reflns_limit_l_max 32
_diffrn_reflns_limit_l_min -32
_diffrn_reflns_number 26257
_diffrn_reflns_point_group_measured_fraction_full 0.999
_diffrn_reflns_point_group_measured_fraction_max 0.999
_diffrn_reflns_theta_full 25.242
_diffrn_reflns_theta_max 25.997
_diffrn_reflns_theta_min 1.954
_diffrn_source 'micro-focus sealed tube'
_diffrn_source_type 'Incoatech I\mS HB'
_exptl_absorpt_coefficient_mu 0.193
_exptl_absorpt_correction_T_max 0.7458
_exptl_absorpt_correction_T_min 0.6037
_exptl_absorpt_correction_type multi-scan
_exptl_absorpt_process_details 'SADABS (Bruker, 2016)'
_exptl_crystal_colour colourless
_exptl_crystal_density_diffrn 1.222
_exptl_crystal_description plate
_exptl_crystal_F_000 680
_exptl_crystal_size_max 0.180
_exptl_crystal_size_mid 0.090
_exptl_crystal_size_min 0.004
_refine_diff_density_max 0.805
_refine_diff_density_min -0.355
_refine_diff_density_rms 0.057
_refine_ls_extinction_method none
_refine_ls_goodness_of_fit_ref 1.046
_refine_ls_hydrogen_treatment constr
_refine_ls_matrix_type full
_refine_ls_number_parameters 201
_refine_ls_number_reflns 3369
_refine_ls_number_restraints 0
_refine_ls_restrained_S_all 1.046
_refine_ls_R_factor_all 0.0613
_refine_ls_R_factor_gt 0.0476
_refine_ls_shift/su_max 0.000
_refine_ls_shift/su_mean 0.000
_refine_ls_structure_factor_coef Fsqd
_refine_ls_weighting_details 'w=1/[\s^2^(Fo^2^)+(0.0387P)^2^+2.0474P] where P=(Fo^2^+2Fc^2^)/3'
_refine_ls_weighting_scheme calc
_refine_ls_wR_factor_gt 0.1071
_refine_ls_wR_factor_ref 0.1162
_reflns_Friedel_coverage 0.000
_reflns_number_gt 2783
_reflns_number_total 3369
_reflns_threshold_expression 'I > 2\s(I)'
_cod_data_source_file d4cc01263a2.cif
_cod_data_source_block mo_RCS_003_0m_a
_cod_depositor_comments
;
The following automatic conversions were performed:

data item '_atom_sites_solution_primary' value 'direct method' was
changed to 'direct'.

Automatic conversion script
Id: cif_fix_values 8170 2020-07-09 18:12:32Z antanas 

 Adding full bibliography for 7133040--7133042.cif.
;
_cod_original_sg_symbol_H-M 'P 21/n'
_cod_database_code 7133040
_shelx_shelxl_version_number 2018/3
_shelx_space_group_comment
;
The symmetry employed for this shelxl refinement is uniquely defined
by the following loop, which should always be used as a source of
symmetry information in preference to the above space-group names.
They are only intended as comments.
;
_shelx_estimated_absorpt_t_min 0.966
_shelx_estimated_absorpt_t_max 0.999

loop_
_space_group_symop_operation_xyz
'x, y, z'
'-x+1/2, y+1/2, -z+1/2'
'-x, -y, -z'
'x-1/2, -y-1/2, z-1/2'

loop_
_atom_site_label
_atom_site_type_symbol
_atom_site_fract_x
_atom_site_fract_y
_atom_site_fract_z
_atom_site_U_iso_or_equiv
_atom_site_adp_type
_atom_site_occupancy
_atom_site_site_symmetry_order
_atom_site_calc_flag
_atom_site_refinement_flags_posn
_atom_site_refinement_flags_adp
_atom_site_refinement_flags_occupancy
_atom_site_disorder_assembly
_atom_site_disorder_group
S1 S 0.04807(5) 0.97179(10) 0.57327(2) 0.02422(16) Uani 1 1 d . . . . .
O1 O 0.55573(12) -0.0398(3) 0.40601(6) 0.0234(3) Uani 1 1 d . . . . .
O2 O 0.24641(14) 0.4554(3) 0.43276(6) 0.0298(4) Uani 1 1 d . . . . .
C1 C 0.42481(17) 0.4057(4) 0.32043(8) 0.0186(4) Uani 1 1 d . . . . .
C2 C 0.52887(17) 0.2885(4) 0.34878(8) 0.0225(5) Uani 1 1 d . . . . .
H2A H 0.569492 0.186647 0.324725 0.027 Uiso 1 1 calc R U . . .
H2B H 0.583424 0.414853 0.360341 0.027 Uiso 1 1 calc R U . . .
C3 C 0.49906(17) 0.1391(4) 0.39413(8) 0.0191(4) Uani 1 1 d . . . . .
C4 C 0.40184(18) 0.2194(4) 0.42155(8) 0.0226(5) Uani 1 1 d . . . . .
C5 C 0.33702(18) 0.4031(4) 0.40443(8) 0.0226(5) Uani 1 1 d . . . . .
C6 C 0.35464(18) 0.5476(4) 0.35848(8) 0.0204(4) Uani 1 1 d . . . . .
H6A H 0.396535 0.695496 0.367982 0.024 Uiso 1 1 calc R U . . .
H6B H 0.278626 0.592012 0.342585 0.024 Uiso 1 1 calc R U . . .
C7 C 0.2508(2) 0.2928(4) 0.47741(8) 0.0250(5) Uani 1 1 d . . . . .
H7 H 0.177019 0.200242 0.478066 0.030 Uiso 1 1 calc R U . . .
C8 C 0.3526(2) 0.1217(4) 0.46934(9) 0.0288(5) Uani 1 1 d . . . . .
H8A H 0.410188 0.127616 0.498096 0.035 Uiso 1 1 calc R U . . .
H8B H 0.325327 -0.043910 0.464563 0.035 Uiso 1 1 calc R U . . .
C9 C 0.26244(19) 0.4472(4) 0.52381(8) 0.0244(5) Uani 1 1 d . . . . .
H9A H 0.333703 0.543971 0.522254 0.029 Uiso 1 1 calc R U . . .
H9B H 0.270110 0.345011 0.554231 0.029 Uiso 1 1 calc R U . . .
C10 C 0.15824(19) 0.6121(4) 0.52852(8) 0.0224(5) Uani 1 1 d . . . . .
H10A H 0.147172 0.706077 0.497054 0.027 Uiso 1 1 calc R U . . .
H10B H 0.087762 0.515178 0.532552 0.027 Uiso 1 1 calc R U . . .
C11 C 0.17385(18) 0.7805(4) 0.57341(8) 0.0207(5) Uani 1 1 d . . . . .
H11A H 0.244949 0.876506 0.570295 0.025 Uiso 1 1 calc R U . . .
H11B H 0.180743 0.689296 0.605392 0.025 Uiso 1 1 calc R U . . .
C12 C 0.07528(17) 1.1666(4) 0.62455(7) 0.0181(4) Uani 1 1 d . . . . .
C13 C 0.17566(18) 1.1659(4) 0.65569(8) 0.0232(5) Uani 1 1 d . . . . .
H13 H 0.234462 1.051335 0.650788 0.028 Uiso 1 1 calc R U . . .
C14 C 0.18906(19) 1.3339(4) 0.69390(8) 0.0278(5) Uani 1 1 d . . . . .
H14 H 0.257328 1.332956 0.715207 0.033 Uiso 1 1 calc R U . . .
C15 C 0.10468(19) 1.5026(4) 0.70145(8) 0.0282(5) Uani 1 1 d . . . . .
H15 H 0.114851 1.616896 0.727688 0.034 Uiso 1 1 calc R U . . .
C16 C 0.00509(19) 1.5033(4) 0.67040(8) 0.0264(5) Uani 1 1 d . . . . .
H16 H -0.053207 1.619000 0.675273 0.032 Uiso 1 1 calc R U . . .
C17 C -0.00980(18) 1.3362(4) 0.63231(8) 0.0219(5) Uani 1 1 d . . . . .
H17 H -0.078545 1.337151 0.611310 0.026 Uiso 1 1 calc R U . . .
C18 C 0.4690(2) 0.5751(4) 0.28059(9) 0.0291(5) Uani 1 1 d . . . . .
H18A H 0.515031 0.486212 0.256717 0.044 Uiso 1 1 calc R U . . .
H18B H 0.517360 0.697863 0.297150 0.044 Uiso 1 1 calc R U . . .
H18C H 0.403164 0.650025 0.262303 0.044 Uiso 1 1 calc R U . . .
C19 C 0.3481(2) 0.2176(4) 0.29418(8) 0.0263(5) Uani 1 1 d . . . . .
H19A H 0.283604 0.295439 0.275522 0.039 Uiso 1 1 calc R U . . .
H19B H 0.317709 0.110306 0.319599 0.039 Uiso 1 1 calc R U . . .
H19C H 0.393857 0.126411 0.270603 0.039 Uiso 1 1 calc R U . . .

loop_
_atom_site_aniso_label
_atom_site_aniso_U_11
_atom_site_aniso_U_22
_atom_site_aniso_U_33
_atom_site_aniso_U_23
_atom_site_aniso_U_13
_atom_site_aniso_U_12
S1 0.0211(3) 0.0237(3) 0.0274(3) -0.0073(2) -0.0048(2) 0.0052(2)
O1 0.0220(7) 0.0241(8) 0.0239(8) 0.0036(7) 0.0003(6) 0.0076(6)
O2 0.0339(9) 0.0361(9) 0.0201(8) 0.0075(7) 0.0082(7) 0.0166(7)
C1 0.0180(10) 0.0181(11) 0.0198(10) 0.0043(8) 0.0018(8) 0.0016(8)
C2 0.0158(10) 0.0253(12) 0.0268(11) 0.0050(9) 0.0033(8) 0.0027(9)
C3 0.0176(10) 0.0197(11) 0.0197(10) 0.0004(9) -0.0024(8) 0.0025(8)
C4 0.0240(11) 0.0233(11) 0.0204(11) 0.0029(9) 0.0012(9) 0.0072(9)
C5 0.0220(10) 0.0265(12) 0.0196(11) -0.0002(9) 0.0034(8) 0.0053(9)
C6 0.0219(10) 0.0179(10) 0.0215(11) 0.0032(9) 0.0019(8) 0.0044(8)
C7 0.0287(12) 0.0261(12) 0.0203(11) 0.0052(9) 0.0036(9) 0.0040(10)
C8 0.0319(12) 0.0306(13) 0.0244(12) 0.0046(10) 0.0060(10) 0.0108(10)
C9 0.0273(11) 0.0241(11) 0.0220(11) 0.0041(9) 0.0032(9) 0.0052(9)
C10 0.0267(11) 0.0223(11) 0.0185(10) 0.0000(9) 0.0025(9) 0.0028(9)
C11 0.0201(10) 0.0174(11) 0.0248(11) 0.0007(9) 0.0027(9) 0.0027(8)
C12 0.0190(10) 0.0184(11) 0.0170(10) 0.0006(8) 0.0015(8) -0.0006(8)
C13 0.0202(10) 0.0253(12) 0.0241(11) -0.0009(9) -0.0001(9) 0.0041(9)
C14 0.0220(11) 0.0377(14) 0.0232(12) -0.0025(10) -0.0023(9) 0.0011(10)
C15 0.0286(12) 0.0337(13) 0.0227(11) -0.0092(10) 0.0044(9) -0.0006(10)
C16 0.0265(11) 0.0282(12) 0.0251(11) -0.0035(10) 0.0083(9) 0.0060(10)
C17 0.0178(10) 0.0264(12) 0.0216(11) 0.0005(9) 0.0013(8) 0.0030(9)
C18 0.0290(12) 0.0298(13) 0.0290(12) 0.0118(10) 0.0094(10) 0.0060(10)
C19 0.0283(12) 0.0249(12) 0.0253(11) -0.0002(10) -0.0036(9) 0.0003(10)

loop_
_atom_type_symbol
_atom_type_description
_atom_type_scat_dispersion_real
_atom_type_scat_dispersion_imag
_atom_type_scat_source
C C 0.0033 0.0016 'International Tables Vol C Tables 4.2.6.8 and 6.1.1.4'
H H 0.0000 0.0000 'International Tables Vol C Tables 4.2.6.8 and 6.1.1.4'
O O 0.0106 0.0060 'International Tables Vol C Tables 4.2.6.8 and 6.1.1.4'
S S 0.1246 0.1234 'International Tables Vol C Tables 4.2.6.8 and 6.1.1.4'

loop_
_geom_angle_atom_site_label_1
_geom_angle_atom_site_label_2
_geom_angle_atom_site_label_3
_geom_angle
_geom_angle_site_symmetry_1
_geom_angle_site_symmetry_3
_geom_angle_publ_flag
C12 S1 C11 104.58(10) . . ?
C5 O2 C7 107.81(16) . . ?
C18 C1 C19 108.92(18) . . ?
C18 C1 C2 109.04(17) . . ?
C19 C1 C2 110.55(18) . . ?
C18 C1 C6 109.18(17) . . ?
C19 C1 C6 110.12(17) . . ?
C2 C1 C6 109.02(17) . . ?
C3 C2 C1 115.07(16) . . ?
C3 C2 H2A 108.5 . . ?
C1 C2 H2A 108.5 . . ?
C3 C2 H2B 108.5 . . ?
C1 C2 H2B 108.5 . . ?
H2A C2 H2B 107.5 . . ?
O1 C3 C4 123.12(19) . . ?
O1 C3 C2 121.15(18) . . ?
C4 C3 C2 115.72(18) . . ?
C5 C4 C3 120.6(2) . . ?
C5 C4 C8 109.68(18) . . ?
C3 C4 C8 129.68(19) . . ?
C4 C5 O2 114.61(19) . . ?
C4 C5 C6 127.11(19) . . ?
O2 C5 C6 118.28(18) . . ?
C5 C6 C1 110.21(17) . . ?
C5 C6 H6A 109.6 . . ?
C1 C6 H6A 109.6 . . ?
C5 C6 H6B 109.6 . . ?
C1 C6 H6B 109.6 . . ?
H6A C6 H6B 108.1 . . ?
O2 C7 C9 106.87(18) . . ?
O2 C7 C8 105.85(16) . . ?
C9 C7 C8 115.52(19) . . ?
O2 C7 H7 109.5 . . ?
C9 C7 H7 109.5 . . ?
C8 C7 H7 109.5 . . ?
C4 C8 C7 101.86(17) . . ?
C4 C8 H8A 111.4 . . ?
C7 C8 H8A 111.4 . . ?
C4 C8 H8B 111.4 . . ?
C7 C8 H8B 111.4 . . ?
H8A C8 H8B 109.3 . . ?
C7 C9 C10 111.91(18) . . ?
C7 C9 H9A 109.2 . . ?
C10 C9 H9A 109.2 . . ?
C7 C9 H9B 109.2 . . ?
C10 C9 H9B 109.2 . . ?
H9A C9 H9B 107.9 . . ?
C11 C10 C9 111.93(18) . . ?
C11 C10 H10A 109.2 . . ?
C9 C10 H10A 109.2 . . ?
C11 C10 H10B 109.2 . . ?
C9 C10 H10B 109.2 . . ?
H10A C10 H10B 107.9 . . ?
C10 C11 S1 107.47(14) . . ?
C10 C11 H11A 110.2 . . ?
S1 C11 H11A 110.2 . . ?
C10 C11 H11B 110.2 . . ?
S1 C11 H11B 110.2 . . ?
H11A C11 H11B 108.5 . . ?
C17 C12 C13 119.35(19) . . ?
C17 C12 S1 115.86(16) . . ?
C13 C12 S1 124.75(16) . . ?
C14 C13 C12 119.5(2) . . ?
C14 C13 H13 120.2 . . ?
C12 C13 H13 120.2 . . ?
C15 C14 C13 121.0(2) . . ?
C15 C14 H14 119.5 . . ?
C13 C14 H14 119.5 . . ?
C14 C15 C16 119.4(2) . . ?
C14 C15 H15 120.3 . . ?
C16 C15 H15 120.3 . . ?
C17 C16 C15 120.3(2) . . ?
C17 C16 H16 119.9 . . ?
C15 C16 H16 119.9 . . ?
C16 C17 C12 120.5(2) . . ?
C16 C17 H17 119.8 . . ?
C12 C17 H17 119.8 . . ?
C1 C18 H18A 109.5 . . ?
C1 C18 H18B 109.5 . . ?
H18A C18 H18B 109.5 . . ?
C1 C18 H18C 109.5 . . ?
H18A C18 H18C 109.5 . . ?
H18B C18 H18C 109.5 . . ?
C1 C19 H19A 109.5 . . ?
C1 C19 H19B 109.5 . . ?
H19A C19 H19B 109.5 . . ?
C1 C19 H19C 109.5 . . ?
H19A C19 H19C 109.5 . . ?
H19B C19 H19C 109.5 . . ?

loop_
_geom_bond_atom_site_label_1
_geom_bond_atom_site_label_2
_geom_bond_distance
_geom_bond_site_symmetry_2
_geom_bond_publ_flag
S1 C12 1.762(2) . ?
S1 C11 1.809(2) . ?
O1 C3 1.234(3) . ?
O2 C5 1.346(2) . ?
O2 C7 1.493(3) . ?
C1 C18 1.526(3) . ?
C1 C19 1.528(3) . ?
C1 C2 1.539(3) . ?
C1 C6 1.543(3) . ?
C2 C3 1.517(3) . ?
C2 H2A 0.9900 . ?
C2 H2B 0.9900 . ?
C3 C4 1.437(3) . ?
C4 C5 1.344(3) . ?
C4 C8 1.512(3) . ?
C5 C6 1.484(3) . ?
C6 H6A 0.9900 . ?
C6 H6B 0.9900 . ?
C7 C9 1.505(3) . ?
C7 C8 1.543(3) . ?
C7 H7 1.0000 . ?
C8 H8A 0.9900 . ?
C8 H8B 0.9900 . ?
C9 C10 1.530(3) . ?
C9 H9A 0.9900 . ?
C9 H9B 0.9900 . ?
C10 C11 1.524(3) . ?
C10 H10A 0.9900 . ?
C10 H10B 0.9900 . ?
C11 H11A 0.9900 . ?
C11 H11B 0.9900 . ?
C12 C17 1.392(3) . ?
C12 C13 1.394(3) . ?
C13 C14 1.388(3) . ?
C13 H13 0.9500 . ?
C14 C15 1.382(3) . ?
C14 H14 0.9500 . ?
C15 C16 1.386(3) . ?
C15 H15 0.9500 . ?
C16 C17 1.384(3) . ?
C16 H16 0.9500 . ?
C17 H17 0.9500 . ?
C18 H18A 0.9800 . ?
C18 H18B 0.9800 . ?
C18 H18C 0.9800 . ?
C19 H19A 0.9800 . ?
C19 H19B 0.9800 . ?
C19 H19C 0.9800 . ?

loop_
_geom_hbond_atom_site_label_D
_geom_hbond_atom_site_label_H
_geom_hbond_atom_site_label_A
_geom_hbond_distance_DH
_geom_hbond_distance_HA
_geom_hbond_distance_DA
_geom_hbond_angle_DHA
_geom_hbond_site_symmetry_A
_geom_hbond_publ_flag
C6 H6A O1 0.99 2.54 3.483(3) 158.6 1_565 yes
C8 H8A O1 0.99 2.60 3.451(3) 144.4 3_656 yes
C11 H11A O1 0.99 2.53 3.472(3) 157.9 3_666 yes
C17 H17 O2 0.95 2.51 3.379(3) 152.3 3_576 yes

loop_
_geom_torsion_atom_site_label_1
_geom_torsion_atom_site_label_2
_geom_torsion_atom_site_label_3
_geom_torsion_atom_site_label_4
_geom_torsion
_geom_torsion_site_symmetry_1
_geom_torsion_site_symmetry_2
_geom_torsion_site_symmetry_3
_geom_torsion_site_symmetry_4
_geom_torsion_publ_flag
C18 C1 C2 C3 172.50(19) . . . . ?
C19 C1 C2 C3 -67.8(2) . . . . ?
C6 C1 C2 C3 53.4(2) . . . . ?
C1 C2 C3 O1 147.0(2) . . . . ?
C1 C2 C3 C4 -32.9(3) . . . . ?
O1 C3 C4 C5 -174.2(2) . . . . ?
C2 C3 C4 C5 5.7(3) . . . . ?
O1 C3 C4 C8 3.4(4) . . . . ?
C2 C3 C4 C8 -176.7(2) . . . . ?
C3 C4 C5 O2 177.9(2) . . . . ?
C8 C4 C5 O2 -0.1(3) . . . . ?
C3 C4 C5 C6 -1.4(4) . . . . ?
C8 C4 C5 C6 -179.5(2) . . . . ?
C7 O2 C5 C4 2.9(3) . . . . ?
C7 O2 C5 C6 -177.70(19) . . . . ?
C4 C5 C6 C1 23.2(3) . . . . ?
O2 C5 C6 C1 -156.20(19) . . . . ?
C18 C1 C6 C5 -165.17(18) . . . . ?
C19 C1 C6 C5 75.3(2) . . . . ?
C2 C1 C6 C5 -46.1(2) . . . . ?
C5 O2 C7 C9 119.34(19) . . . . ?
C5 O2 C7 C8 -4.3(2) . . . . ?
C5 C4 C8 C7 -2.6(3) . . . . ?
C3 C4 C8 C7 179.6(2) . . . . ?
O2 C7 C8 C4 4.0(2) . . . . ?
C9 C7 C8 C4 -114.0(2) . . . . ?
O2 C7 C9 C10 62.1(2) . . . . ?
C8 C7 C9 C10 179.57(18) . . . . ?
C7 C9 C10 C11 -175.97(18) . . . . ?
C9 C10 C11 S1 177.88(15) . . . . ?
C12 S1 C11 C10 -177.94(14) . . . . ?
C11 S1 C12 C17 179.34(16) . . . . ?
C11 S1 C12 C13 1.6(2) . . . . ?
C17 C12 C13 C14 0.1(3) . . . . ?
S1 C12 C13 C14 177.73(17) . . . . ?
C12 C13 C14 C15 -0.3(3) . . . . ?
C13 C14 C15 C16 0.1(4) . . . . ?
C14 C15 C16 C17 0.2(3) . . . . ?
C15 C16 C17 C12 -0.4(3) . . . . ?
C13 C12 C17 C16 0.3(3) . . . . ?
S1 C12 C17 C16 -177.59(17) . . . . ?
